data_1556919
loop_
_publ_author_name
'Desta, Israel Tilahun'
'Chizhik, Stanislav A.'
'Sidelnikov, Anatoli A.'
'Karothu, Durga Prasad'
'Boldyreva, Elena V.'
'Naumov, Pance'

_publ_section_title
;
 Mechanically Responsive Crystals: Analysis of Macroscopic Strain Reveals
 &quot;Hidden&quot; Processes.
;
_journal_name_full 'The journal of physical chemistry. A'
_journal_paper_doi 10.1021/acs.jpca.9b10365
_journal_year 2019
_chemical_formula_moiety 'C13 H11 N3 O2'
_chemical_formula_sum 'C13 H11 N3 O2'
_chemical_formula_weight 241.25
_space_group_crystal_system trigonal
_space_group_IT_number 148
_space_group_name_Hall '-R 3'
_space_group_name_H-M_alt 'R -3 :H'
_atom_sites_solution_hydrogens geom
_atom_sites_solution_primary dual
_audit_creation_date 2019-12-08
_audit_creation_method
;
Olex2 1.2
(compiled 2018.05.29 svn.r3508 for OlexSys, GUI svn.r5506)
;
_cell_angle_alpha 90
_cell_angle_beta 90
_cell_angle_gamma 120
_cell_formula_units_Z 18
_cell_length_a 24.5798(9)
_cell_length_b 24.5798(9)
_cell_length_c 11.7412(5)
_cell_measurement_reflns_used 9824
_cell_measurement_temperature 208
_cell_measurement_theta_max 66.5
_cell_measurement_theta_min 4.3
_cell_volume 6143.3(4)
_computing_cell_refinement 'SAINT V8.38A (?, 2016)'
_computing_data_reduction 'SAINT V8.38A (?, 2016)'
_computing_molecular_graphics 'Olex2 (Dolomanov et al., 2009)'
_computing_publication_material 'Olex2 (Dolomanov et al., 2009)'
_computing_structure_refinement 'XL (Sheldrick, 2008)'
_computing_structure_solution 'XT (Sheldrick, 2015)'
_diffrn_ambient_temperature 208
_diffrn_measured_fraction_theta_full 0.964
_diffrn_measured_fraction_theta_max 0.964
_diffrn_measurement_device_type 'Bruker APEX-II CCD'
_diffrn_measurement_method '\f and \w scans'
_diffrn_radiation_type CuK\a
_diffrn_radiation_wavelength 1.54178
_diffrn_reflns_av_R_equivalents 0.0622
_diffrn_reflns_av_unetI/netI 0.0259
_diffrn_reflns_Laue_measured_fraction_full 0.964
_diffrn_reflns_Laue_measured_fraction_max 0.964
_diffrn_reflns_limit_h_max 29
_diffrn_reflns_limit_h_min -29
_diffrn_reflns_limit_k_max 29
_diffrn_reflns_limit_k_min -29
_diffrn_reflns_limit_l_max 13
_diffrn_reflns_limit_l_min -12
_diffrn_reflns_number 39083
_diffrn_reflns_point_group_measured_fraction_full 0.964
_diffrn_reflns_point_group_measured_fraction_max 0.964
_diffrn_reflns_theta_full 66.548
_diffrn_reflns_theta_max 66.548
_diffrn_reflns_theta_min 4.300
_diffrn_standards_number 0
_exptl_absorpt_coefficient_mu 0.675
_exptl_absorpt_correction_T_max 0.7528
_exptl_absorpt_correction_T_min 0.4999
_exptl_absorpt_correction_type multi-scan
_exptl_absorpt_process_details sadabs
_exptl_crystal_colour colourless
_exptl_crystal_colour_primary colourless
_exptl_crystal_density_diffrn 1.174
_exptl_crystal_description needle
_exptl_crystal_F_000 2268
_exptl_crystal_size_max 0.3
_exptl_crystal_size_mid 0.25
_exptl_crystal_size_min 0.2
_refine_diff_density_max 0.566
_refine_diff_density_min -0.201
_refine_diff_density_rms 0.058
_refine_ls_extinction_method none
_refine_ls_goodness_of_fit_ref 1.146
_refine_ls_hydrogen_treatment constr
_refine_ls_matrix_type full
_refine_ls_number_parameters 164
_refine_ls_number_reflns 2329
_refine_ls_number_restraints 0
_refine_ls_restrained_S_all 1.146
_refine_ls_R_factor_all 0.0528
_refine_ls_R_factor_gt 0.0518
_refine_ls_shift/su_max 0.000
_refine_ls_shift/su_mean 0.000
_refine_ls_structure_factor_coef Fsqd
_refine_ls_weighting_details 'w=1/[\s^2^(Fo^2^)+(0.0965P)^2^+5.4291P] where P=(Fo^2^+2Fc^2^)/3'
_refine_ls_weighting_scheme calc
_refine_ls_wR_factor_gt 0.1629
_refine_ls_wR_factor_ref 0.1639
_reflns_Friedel_coverage 0.000
_reflns_number_gt 2237
_reflns_number_total 2329
_reflns_threshold_expression 'I > 2\s(I)'
_cod_data_source_file jp9b10365_si_005.cif
_cod_data_source_block 4-hydroxy-2-2-pyridinylmethylene-hydrazide
_cod_original_cell_volume 6143.3(5)
_cod_original_sg_symbol_H-M 'R -3'
_cod_database_code 1556919
_shelx_shelxl_version_number 2018/3
_shelx_space_group_comment
;
The symmetry employed for this shelxl refinement is uniquely defined
by the following loop, which should always be used as a source of
symmetry information in preference to the above space-group names.
They are only intended as comments.
;
_shelx_estimated_absorpt_t_max 0.877
_shelx_estimated_absorpt_t_min 0.823
_olex2_refinement_description
;
1. Fixed Uiso
 At 1.2 times of:
  All C(H) groups, All N(H) groups
 At 1.5 times of:
  All O(H) groups
2.a Aromatic/amide H refined with riding coordinates:
 N3(H3), C6(H6), C13(H13), C12(H12), C9(H9), C3(H3A), C10(H10), C1(H1),
 C2(H2A), C4(H4)
2.b Idealised tetrahedral OH refined as rotating group:
 O2(H2)
;
_olex2_submission_special_instructions 'No special instructions were received'

loop_
_space_group_symop_operation_xyz
'x, y, z'
'-y, x-y, z'
'-x+y, -x, z'
'x+2/3, y+1/3, z+1/3'
'-y+2/3, x-y+1/3, z+1/3'
'-x+y+2/3, -x+1/3, z+1/3'
'x+1/3, y+2/3, z+2/3'
'-y+1/3, x-y+2/3, z+2/3'
'-x+y+1/3, -x+2/3, z+2/3'
'-x, -y, -z'
'y, -x+y, -z'
'x-y, x, -z'
'-x+2/3, -y+1/3, -z+1/3'
'y+2/3, -x+y+1/3, -z+1/3'
'x-y+2/3, x+1/3, -z+1/3'
'-x+1/3, -y+2/3, -z+2/3'
'y+1/3, -x+y+2/3, -z+2/3'
'x-y+1/3, x+2/3, -z+2/3'

loop_
_atom_site_label
_atom_site_type_symbol
_atom_site_fract_x
_atom_site_fract_y
_atom_site_fract_z
_atom_site_U_iso_or_equiv
_atom_site_adp_type
_atom_site_occupancy
_atom_site_site_symmetry_order
_atom_site_calc_flag
_atom_site_refinement_flags_posn
O1 O 0.35953(6) 0.42008(6) 0.70303(9) 0.0421(4) Uani 1 1 d .
N2 N 0.33104(7) 0.30468(6) 0.63807(11) 0.0330(4) Uani 1 1 d .
N3 N 0.35880(7) 0.35533(6) 0.56553(11) 0.0356(4) Uani 1 1 d .
H3 H 0.367966 0.350826 0.495864 0.043 Uiso 1 1 calc R
O2 O 0.45419(9) 0.60624(6) 0.28190(13) 0.0602(5) Uani 1 1 d .
H2 H 0.461301 0.594902 0.219782 0.090 Uiso 1 1 calc GR
C7 C 0.37162(7) 0.41246(7) 0.60479(13) 0.0316(4) Uani 1 1 d .
C8 C 0.39809(8) 0.46385(7) 0.51997(13) 0.0326(4) Uani 1 1 d .
C5 C 0.27227(8) 0.19330(7) 0.65621(14) 0.0343(4) Uani 1 1 d .
C6 C 0.30294(8) 0.25109(8) 0.58905(13) 0.0363(4) Uani 1 1 d .
H6 H 0.301987 0.248819 0.509096 0.044 Uiso 1 1 calc R
C13 C 0.42907(8) 0.46280(8) 0.42137(14) 0.0366(4) Uani 1 1 d .
H13 H 0.436482 0.429301 0.408613 0.044 Uiso 1 1 calc R
C12 C 0.44898(9) 0.51053(8) 0.34223(15) 0.0401(4) Uani 1 1 d .
H12 H 0.470441 0.509655 0.276612 0.048 Uiso 1 1 calc R
C9 C 0.38908(9) 0.51484(8) 0.53789(15) 0.0433(5) Uani 1 1 d .
H9 H 0.369490 0.516927 0.605190 0.052 Uiso 1 1 calc R
C11 C 0.43747(9) 0.55995(8) 0.35900(15) 0.0423(5) Uani 1 1 d .
C3 C 0.25265(10) 0.13416(9) 0.82720(18) 0.0490(5) Uani 1 1 d .
H3A H 0.259401 0.131630 0.905349 0.059 Uiso 1 1 calc R
C10 C 0.40846(11) 0.56232(9) 0.45842(17) 0.0517(5) Uani 1 1 d .
H10 H 0.401953 0.596348 0.471819 0.062 Uiso 1 1 calc R
C1 C 0.20299(11) 0.08720(9) 0.6533(2) 0.0573(6) Uani 1 1 d .
H1 H 0.174856 0.050951 0.612640 0.069 Uiso 1 1 calc R
C2 C 0.21184(11) 0.08109(10) 0.7669(2) 0.0577(6) Uani 1 1 d .
H2A H 0.190588 0.041659 0.802832 0.069 Uiso 1 1 calc R
N1 N 0.23213(8) 0.14178(7) 0.59709(13) 0.0448(4) Uani 1 1 d .
C4 C 0.28343(8) 0.19104(8) 0.77114(15) 0.0392(4) Uani 1 1 d .
H4 H 0.311626 0.227783 0.810491 0.047 Uiso 1 1 calc R

loop_
_atom_site_aniso_label
_atom_site_aniso_U_11
_atom_site_aniso_U_22
_atom_site_aniso_U_33
_atom_site_aniso_U_23
_atom_site_aniso_U_13
_atom_site_aniso_U_12
O1 0.0574(8) 0.0358(7) 0.0248(7) -0.0019(4) 0.0037(5) 0.0170(6)
N2 0.0405(8) 0.0325(7) 0.0260(7) 0.0031(5) 0.0030(5) 0.0181(6)
N3 0.0502(8) 0.0332(7) 0.0201(7) 0.0020(5) 0.0054(5) 0.0185(6)
O2 0.0939(12) 0.0363(7) 0.0464(8) 0.0136(6) 0.0221(8) 0.0296(7)
C7 0.0342(8) 0.0336(8) 0.0215(8) -0.0026(6) -0.0028(6) 0.0129(7)
C8 0.0343(8) 0.0313(8) 0.0256(8) -0.0022(6) -0.0018(6) 0.0114(7)
C5 0.0405(9) 0.0322(8) 0.0342(9) -0.0004(6) 0.0046(7) 0.0211(7)
C6 0.0480(10) 0.0372(9) 0.0250(9) -0.0003(6) 0.0041(6) 0.0223(8)
C13 0.0417(9) 0.0343(9) 0.0322(9) 0.0010(6) 0.0040(7) 0.0178(7)
C12 0.0462(10) 0.0368(9) 0.0320(9) 0.0020(7) 0.0094(7) 0.0166(8)
C9 0.0577(11) 0.0362(9) 0.0334(10) 0.0000(7) 0.0110(8) 0.0216(8)
C11 0.0525(11) 0.0294(8) 0.0351(9) 0.0036(7) 0.0060(7) 0.0129(7)
C3 0.0553(11) 0.0485(11) 0.0442(11) 0.0134(8) 0.0015(8) 0.0266(9)
C10 0.0748(14) 0.0336(9) 0.0472(11) 0.0031(8) 0.0155(10) 0.0276(9)
C1 0.0669(13) 0.0324(10) 0.0624(13) -0.0006(9) -0.0049(10) 0.0173(9)
C2 0.0619(13) 0.0366(10) 0.0646(14) 0.0161(9) 0.0023(10) 0.0172(9)
N1 0.0568(10) 0.0339(8) 0.0407(9) -0.0026(6) 0.0007(7) 0.0206(7)
C4 0.0447(10) 0.0370(9) 0.0374(10) 0.0027(7) 0.0005(7) 0.0217(8)

loop_
_atom_type_symbol
_atom_type_description
_atom_type_scat_dispersion_real
_atom_type_scat_dispersion_imag
_atom_type_scat_source
C C 0.0181 0.0091 'International Tables Vol C Tables 4.2.6.8 and 6.1.1.4'
H H 0.0000 0.0000 'International Tables Vol C Tables 4.2.6.8 and 6.1.1.4'
N N 0.0311 0.0180 'International Tables Vol C Tables 4.2.6.8 and 6.1.1.4'
O O 0.0492 0.0322 'International Tables Vol C Tables 4.2.6.8 and 6.1.1.4'

loop_
_geom_angle_atom_site_label_1
_geom_angle_atom_site_label_2
_geom_angle_atom_site_label_3
_geom_angle
C6 N2 N3 114.95(13)
N2 N3 H3 120.7
C7 N3 N2 118.67(13)
C7 N3 H3 120.7
C11 O2 H2 109.5
O1 C7 N3 121.86(15)
O1 C7 C8 122.59(15)
N3 C7 C8 115.49(13)
C13 C8 C7 123.70(15)
C13 C8 C9 118.44(15)
C9 C8 C7 117.80(15)
N1 C5 C6 114.55(15)
N1 C5 C4 122.16(15)
C4 C5 C6 123.28(15)
N2 C6 C5 120.59(14)
N2 C6 H6 119.7
C5 C6 H6 119.7
C8 C13 H13 119.7
C12 C13 C8 120.57(16)
C12 C13 H13 119.7
C13 C12 H12 119.8
C13 C12 C11 120.40(16)
C11 C12 H12 119.8
C8 C9 H9 119.5
C10 C9 C8 121.05(16)
C10 C9 H9 119.5
O2 C11 C12 122.19(16)
O2 C11 C10 118.49(17)
C10 C11 C12 119.32(16)
C2 C3 H3A 120.5
C2 C3 C4 119.02(19)
C4 C3 H3A 120.5
C9 C10 C11 120.13(17)
C9 C10 H10 119.9
C11 C10 H10 119.9
C2 C1 H1 118.1
N1 C1 H1 118.1
N1 C1 C2 123.71(19)
C3 C2 H2A 120.8
C1 C2 C3 118.41(18)
C1 C2 H2A 120.8
C1 N1 C5 117.56(16)
C5 C4 H4 120.4
C3 C4 C5 119.13(17)
C3 C4 H4 120.4

loop_
_geom_bond_atom_site_label_1
_geom_bond_atom_site_label_2
_geom_bond_distance
O1 C7 1.2286(19)
N2 N3 1.3752(19)
N2 C6 1.278(2)
N3 H3 0.8700
N3 C7 1.357(2)
O2 H2 0.8300
O2 C11 1.347(2)
C7 C8 1.479(2)
C8 C13 1.393(2)
C8 C9 1.394(3)
C5 C6 1.462(2)
C5 N1 1.345(2)
C5 C4 1.384(2)
C6 H6 0.9400
C13 H13 0.9400
C13 C12 1.380(2)
C12 H12 0.9400
C12 C11 1.392(3)
C9 H9 0.9400
C9 C10 1.380(3)
C11 C10 1.384(3)
C3 H3A 0.9400
C3 C2 1.378(3)
C3 C4 1.379(3)
C10 H10 0.9400
C1 H1 0.9400
C1 C2 1.372(3)
C1 N1 1.337(3)
C2 H2A 0.9400
C4 H4 0.9400

loop_
_geom_torsion_atom_site_label_1
_geom_torsion_atom_site_label_2
_geom_torsion_atom_site_label_3
_geom_torsion_atom_site_label_4
_geom_torsion
O1 C7 C8 C13 160.40(17)
O1 C7 C8 C9 -22.4(2)
N2 N3 C7 O1 0.5(2)
N2 N3 C7 C8 -176.63(14)
N3 N2 C6 C5 179.05(14)
N3 C7 C8 C13 -22.5(2)
N3 C7 C8 C9 154.77(16)
O2 C11 C10 C9 178.2(2)
C7 C8 C13 C12 175.73(16)
C7 C8 C9 C10 -175.32(18)
C8 C13 C12 C11 -1.0(3)
C8 C9 C10 C11 -0.1(3)
C6 N2 N3 C7 159.13(16)
C6 C5 N1 C1 179.30(18)
C6 C5 C4 C3 -179.43(17)
C13 C8 C9 C10 2.1(3)
C13 C12 C11 O2 -177.63(18)
C13 C12 C11 C10 3.0(3)
C12 C11 C10 C9 -2.4(3)
C9 C8 C13 C12 -1.5(3)
C2 C3 C4 C5 0.3(3)
C2 C1 N1 C5 0.0(3)
N1 C5 C6 N2 164.67(16)
N1 C5 C4 C3 0.2(3)
N1 C1 C2 C3 0.5(4)
C4 C5 C6 N2 -15.7(3)
C4 C5 N1 C1 -0.4(3)
C4 C3 C2 C1 -0.7(3)
